data_7030979
loop_
_publ_author_name
'Imran, Muhammad'
'Mix, Andreas'
'Neumann, Beate'
'Stammler, Hans-Georg'
'Monkowius, Uwe'
'Bleckenwegner, Petra'
'Mitzel, Norbert W.'

_publ_section_title
;
 Synthesis, structural and photo-physical studies of bismuth(iii)
 complexes with Janus scorpionate and co-ligands.
;
_journal_issue 28
_journal_name_full 'Dalton transactions (Cambridge, England : 2003)'
_journal_page_first 10956
_journal_page_last 10968
_journal_paper_doi 10.1039/c4dt00668b
_journal_volume 43
_journal_year 2014
_chemical_formula_moiety 'C18 H20 B2 Bi Cl N12 S12, 2(C2 H3 N)'
_chemical_formula_sum 'C22 H26 B2 Bi Cl N14 S12'
_chemical_formula_weight 1137.34
_chemical_name_systematic
; 
 ? 
;
_space_group_IT_number 19
_symmetry_cell_setting orthorhombic
_symmetry_space_group_name_Hall 'P 2ac 2ab'
_symmetry_space_group_name_H-M 'P 21 21 21'
_atom_sites_solution_hydrogens geom
_atom_sites_solution_primary direct
_atom_sites_solution_secondary difmap
_audit_creation_method SHELXL-97
_cell_angle_alpha 90.00
_cell_angle_beta 90.00
_cell_angle_gamma 90.00
_cell_formula_units_Z 4
_cell_length_a 9.5033(2)
_cell_length_b 15.4993(4)
_cell_length_c 28.4071(7)
_cell_measurement_reflns_used 9414
_cell_measurement_temperature 100(2)
_cell_measurement_theta_max 69.086
_cell_measurement_theta_min 3.112
_cell_volume 4184.21(17)
_computing_cell_refinement 'APEX 2, Bruker AXS'
_computing_data_collection 'APEX 2, Bruker AXS'
_computing_data_reduction 'APEX 2, Bruker AXS'
_computing_molecular_graphics 'SHELXTL-PLUS (1990)'
_computing_publication_material 'SHELXL-97 (Sheldrick, 1997)'
_computing_structure_refinement 'SHELXL-97 (Sheldrick, 1997)'
_computing_structure_solution 'SHELXS-97 (Sheldrick, 1990)'
_diffrn_ambient_temperature 100(2)
_diffrn_measured_fraction_theta_full 0.998
_diffrn_measured_fraction_theta_max 0.998
_diffrn_measurement_device_type 'Bruker AXS X8 Prospector Ultra with APEX II'
_diffrn_measurement_method CCD
_diffrn_radiation_monochromator 'Quazar Montel multilayer optic Montel200'
_diffrn_radiation_source 'I\mS Incoatec Microfocus'
_diffrn_radiation_type CuK\a
_diffrn_radiation_wavelength 1.54178
_diffrn_reflns_av_R_equivalents 0.0388
_diffrn_reflns_av_sigmaI/netI 0.0219
_diffrn_reflns_limit_h_max 11
_diffrn_reflns_limit_h_min -11
_diffrn_reflns_limit_k_max 18
_diffrn_reflns_limit_k_min -18
_diffrn_reflns_limit_l_max 34
_diffrn_reflns_limit_l_min -34
_diffrn_reflns_number 126049
_diffrn_reflns_theta_full 69.39
_diffrn_reflns_theta_max 69.39
_diffrn_reflns_theta_min 3.11
_exptl_absorpt_coefficient_mu 14.787
_exptl_absorpt_correction_T_max 0.7767
_exptl_absorpt_correction_T_min 0.1890
_exptl_absorpt_correction_type multi-scan
_exptl_absorpt_process_details 'SADABS-2008/1 - Bruker AXS area detector scaling and absorption correction'
_exptl_crystal_colour red
_exptl_crystal_density_diffrn 1.805
_exptl_crystal_density_method 'not measured'
_exptl_crystal_description plate
_exptl_crystal_F_000 2232
_exptl_crystal_size_max 0.17
_exptl_crystal_size_mid 0.07
_exptl_crystal_size_min 0.02
_refine_diff_density_max 0.652
_refine_diff_density_min -0.827
_refine_diff_density_rms 0.068
_refine_ls_abs_structure_details 'Flack H D (1983), Acta Cryst. A39, 876-881'
_refine_ls_abs_structure_Flack -0.018(3)
_refine_ls_extinction_method none
_refine_ls_goodness_of_fit_ref 1.004
_refine_ls_hydrogen_treatment constr
_refine_ls_matrix_type full
_refine_ls_number_parameters 477
_refine_ls_number_reflns 7791
_refine_ls_number_restraints 0
_refine_ls_restrained_S_all 1.004
_refine_ls_R_factor_all 0.0150
_refine_ls_R_factor_gt 0.0145
_refine_ls_shift/su_max 0.004
_refine_ls_shift/su_mean 0.000
_refine_ls_structure_factor_coef Fsqd
_refine_ls_weighting_details 'calc w=1/[\s^2^(Fo^2^)+(0.0238P)^2^+0.0000P] where P=(Fo^2^+2Fc^2^)/3'
_refine_ls_weighting_scheme calc
_refine_ls_wR_factor_gt 0.0359
_refine_ls_wR_factor_ref 0.0361
_reflns_number_gt 7621
_reflns_number_total 7791
_reflns_threshold_expression >2sigma(I)
_cod_data_source_file c4dt00668b3.cif
_cod_data_source_block compound3
_cod_depositor_comments
;
The following automatic conversions were performed:

'_symmetry_cell_setting' value 'Orthorhombic' changed to
'orthorhombic' according to
/usr/data/users/saulius/crontab/automatic-downloads/rss-feeds/RSC/lib/dictionaries/cif_core.dic
dictionary named 'cif_core.dic' version 2.4.2 from 2011-04-26.

Automatic conversion script
Id: cif_fix_values 2281 2013-09-26 08:29:07Z andrius 

 Adding full bibliography for 7030979--7030984.cif.
;
_cod_database_code 7030979

loop_
_symmetry_equiv_pos_as_xyz
'x, y, z'
'-x+1/2, -y, z+1/2'
'x+1/2, -y+1/2, -z'
'-x, y+1/2, -z+1/2'

loop_
_atom_site_label
_atom_site_type_symbol
_atom_site_fract_x
_atom_site_fract_y
_atom_site_fract_z
_atom_site_U_iso_or_equiv
_atom_site_adp_type
_atom_site_occupancy
_atom_site_symmetry_multiplicity
_atom_site_calc_flag
_atom_site_refinement_flags
Bi1 Bi 0.283462(10) 0.297194(6) 0.279970(3) 0.01545(3) Uani 1 1 d .
Cl Cl 0.44594(7) 0.16371(4) 0.28522(2) 0.02417(12) Uani 1 1 d .
S1 S 0.13715(6) 0.46063(4) 0.290543(19) 0.01743(12) Uani 1 1 d .
S2 S -0.13833(7) 0.44923(5) 0.34112(2) 0.02469(14) Uani 1 1 d .
S3 S 0.14314(7) 0.24894(4) 0.36041(2) 0.01891(12) Uani 1 1 d .
S4 S 0.36002(7) 0.19787(4) 0.43160(2) 0.02246(12) Uani 1 1 d .
S5 S 0.49638(6) 0.35845(4) 0.33433(2) 0.01595(11) Uani 1 1 d .
S6 S 0.50339(7) 0.54616(4) 0.30947(2) 0.01909(12) Uani 1 1 d .
S7 S 0.45375(6) 0.40094(4) 0.21658(2) 0.02027(12) Uani 1 1 d .
S8 S 0.49221(7) 0.48521(4) 0.12419(2) 0.02404(13) Uani 1 1 d .
S9 S 0.03716(7) 0.20509(5) 0.23907(2) 0.02558(13) Uani 1 1 d .
S10 S -0.14634(7) 0.36138(4) 0.22565(2) 0.02544(13) Uani 1 1 d .
S11 S 0.37510(8) 0.17379(5) 0.08420(3) 0.03365(17) Uani 1 1 d .
S12 S 0.08641(8) 0.15915(5) 0.04157(2) 0.02988(15) Uani 1 1 d .
N1 N 0.0898(2) 0.44216(14) 0.38537(7) 0.0164(4) Uani 1 1 d .
N2 N -0.0127(2) 0.43168(14) 0.41962(7) 0.0187(4) Uani 1 1 d .
N3 N 0.2922(2) 0.35295(13) 0.42064(6) 0.0160(4) Uani 1 1 d .
N4 N 0.3891(2) 0.35428(14) 0.45673(7) 0.0190(4) Uani 1 1 d .
N5 N 0.3411(2) 0.49071(13) 0.37214(7) 0.0149(4) Uani 1 1 d .
N6 N 0.3111(2) 0.57756(13) 0.36928(7) 0.0175(4) Uani 1 1 d .
N7 N 0.3016(2) 0.37477(13) 0.13531(7) 0.0187(4) Uani 1 1 d .
N8 N 0.2886(3) 0.40077(14) 0.08875(7) 0.0222(4) Uani 1 1 d .
N9 N 0.0809(2) 0.34283(14) 0.18186(7) 0.0196(4) Uani 1 1 d .
N10 N 0.0309(2) 0.42229(14) 0.16709(8) 0.0229(5) Uani 1 1 d .
N11 N 0.1359(2) 0.25348(14) 0.11167(8) 0.0208(4) Uani 1 1 d .
N12 N -0.0051(2) 0.26720(14) 0.10180(8) 0.0227(5) Uani 1 1 d .
N13 N 0.2570(4) 0.3072(2) 0.58214(13) 0.0632(9) Uani 1 1 d .
N14 N 0.7440(3) 0.5069(2) 0.55109(11) 0.0505(8) Uani 1 1 d .
B1 B 0.2043(3) 0.30172(19) 0.15357(9) 0.0205(5) Uani 1 1 d .
H1 H 0.2583 0.2606 0.1738 0.025 Uiso 1 1 calc R
B2 B 0.2399(3) 0.44477(17) 0.40667(9) 0.0165(6) Uani 1 1 d .
H2 H 0.2355 0.4802 0.4360 0.020 Uiso 1 1 calc R
C1 C 0.0431(3) 0.45051(16) 0.34119(9) 0.0180(5) Uani 1 1 d .
C2 C -0.1371(3) 0.43469(17) 0.40155(9) 0.0217(5) Uani 1 1 d .
C3 C -0.2673(3) 0.4270(2) 0.43018(10) 0.0292(6) Uani 1 1 d .
H3A H -0.3238 0.4795 0.4266 0.044 Uiso 1 1 calc R
H3B H -0.2422 0.4193 0.4634 0.044 Uiso 1 1 calc R
H3C H -0.3219 0.3771 0.4194 0.044 Uiso 1 1 calc R
C4 C 0.2616(3) 0.27554(15) 0.40332(8) 0.0172(5) Uani 1 1 d .
C5 C 0.4334(3) 0.27753(17) 0.46647(9) 0.0223(5) Uani 1 1 d .
C6 C 0.5359(3) 0.2597(2) 0.50464(11) 0.0302(6) Uani 1 1 d .
H6A H 0.4961 0.2171 0.5264 0.045 Uiso 1 1 calc R
H6B H 0.5562 0.3132 0.5217 0.045 Uiso 1 1 calc R
H6C H 0.6231 0.2369 0.4910 0.045 Uiso 1 1 calc R
C7 C 0.4397(3) 0.46298(16) 0.34269(8) 0.0153(5) Uani 1 1 d .
C8 C 0.3874(3) 0.61455(16) 0.33763(9) 0.0197(5) Uani 1 1 d .
C9 C 0.3730(3) 0.70772(18) 0.32580(10) 0.0277(6) Uani 1 1 d .
H9A H 0.4608 0.7378 0.3334 0.042 Uiso 1 1 calc R
H9B H 0.2957 0.7328 0.3441 0.042 Uiso 1 1 calc R
H9C H 0.3531 0.7139 0.2921 0.042 Uiso 1 1 calc R
C10 C 0.4028(3) 0.41313(16) 0.15981(9) 0.0193(5) Uani 1 1 d .
C11 C 0.3817(3) 0.45741(17) 0.07818(9) 0.0219(5) Uani 1 1 d .
C12 C 0.3925(3) 0.49850(18) 0.03111(9) 0.0267(6) Uani 1 1 d .
H12A H 0.3520 0.5566 0.0324 0.040 Uiso 1 1 calc R
H12B H 0.3409 0.4638 0.0080 0.040 Uiso 1 1 calc R
H12C H 0.4916 0.5022 0.0219 0.040 Uiso 1 1 calc R
C13 C 0.0014(3) 0.30140(17) 0.21324(8) 0.0203(5) Uani 1 1 d .
C14 C -0.0870(3) 0.44021(17) 0.18750(10) 0.0238(6) Uani 1 1 d .
C15 C -0.1633(4) 0.5233(2) 0.18086(13) 0.0389(8) Uani 1 1 d .
H15A H -0.2649 0.5132 0.1834 0.058 Uiso 1 1 calc R
H15B H -0.1415 0.5468 0.1497 0.058 Uiso 1 1 calc R
H15C H -0.1338 0.5643 0.2052 0.058 Uiso 1 1 calc R
C16 C 0.2044(3) 0.19879(17) 0.08300(9) 0.0247(5) Uani 1 1 d .
C17 C -0.0456(3) 0.22200(17) 0.06648(9) 0.0243(6) Uani 1 1 d .
C18 C -0.1917(3) 0.2241(2) 0.04712(10) 0.0322(7) Uani 1 1 d .
H18A H -0.1879 0.2329 0.0130 0.048 Uiso 1 1 calc R
H18B H -0.2441 0.2715 0.0617 0.048 Uiso 1 1 calc R
H18C H -0.2389 0.1693 0.0539 0.048 Uiso 1 1 calc R
C19 C 0.2945(4) 0.3723(2) 0.66515(12) 0.0436(8) Uani 1 1 d .
H19A H 0.3337 0.4305 0.6620 0.065 Uiso 1 1 calc R
H19B H 0.3599 0.3361 0.6831 0.065 Uiso 1 1 calc R
H19C H 0.2041 0.3753 0.6817 0.065 Uiso 1 1 calc R
C20 C 0.2733(4) 0.3352(2) 0.61855(13) 0.0416(7) Uani 1 1 d .
C21 C 0.6337(4) 0.5258(2) 0.53954(11) 0.0334(7) Uani 1 1 d .
C22 C 0.4946(3) 0.5490(2) 0.52328(12) 0.0386(7) Uani 1 1 d .
H22A H 0.5021 0.5942 0.4993 0.058 Uiso 1 1 calc R
H22B H 0.4388 0.5704 0.5498 0.058 Uiso 1 1 calc R
H22C H 0.4486 0.4982 0.5097 0.058 Uiso 1 1 calc R

loop_
_atom_site_aniso_label
_atom_site_aniso_U_11
_atom_site_aniso_U_22
_atom_site_aniso_U_33
_atom_site_aniso_U_23
_atom_site_aniso_U_13
_atom_site_aniso_U_12
Bi1 0.01644(5) 0.01604(4) 0.01386(4) -0.00102(3) 0.00020(3) -0.00033(4)
Cl 0.0266(3) 0.0195(3) 0.0265(3) -0.0023(2) 0.0026(2) 0.0034(2)
S1 0.0170(3) 0.0209(3) 0.0143(3) 0.0001(2) 0.0001(2) 0.0009(2)
S2 0.0147(3) 0.0410(4) 0.0183(3) -0.0003(3) -0.0003(2) 0.0025(3)
S3 0.0193(3) 0.0191(3) 0.0183(3) -0.0017(2) 0.0003(2) -0.0039(3)
S4 0.0236(3) 0.0197(3) 0.0241(3) 0.0042(3) 0.0003(2) 0.0021(3)
S5 0.0165(3) 0.0150(3) 0.0163(3) 0.0000(2) 0.0000(2) 0.0011(2)
S6 0.0201(3) 0.0169(3) 0.0203(3) 0.0030(2) 0.0030(2) -0.0012(3)
S7 0.0226(3) 0.0247(3) 0.0136(3) 0.0006(2) -0.0011(2) -0.0044(3)
S8 0.0256(3) 0.0294(3) 0.0171(3) 0.0034(2) -0.0001(2) -0.0074(3)
S9 0.0287(3) 0.0244(3) 0.0236(3) 0.0048(3) -0.0021(2) -0.0073(3)
S10 0.0178(3) 0.0303(3) 0.0282(3) -0.0078(3) -0.0002(3) -0.0028(3)
S11 0.0297(4) 0.0395(4) 0.0317(4) -0.0083(3) -0.0032(3) 0.0096(3)
S12 0.0338(4) 0.0310(3) 0.0248(3) -0.0076(3) -0.0048(3) -0.0030(3)
N1 0.0144(10) 0.0202(10) 0.0145(10) -0.0010(8) 0.0009(8) 0.0008(9)
N2 0.0180(11) 0.0212(10) 0.0169(10) -0.0010(8) 0.0047(8) -0.0008(9)
N3 0.0135(9) 0.0212(10) 0.0134(9) 0.0010(7) 0.0016(8) 0.0001(10)
N4 0.0159(10) 0.0267(11) 0.0146(10) 0.0027(8) -0.0019(8) -0.0006(9)
N5 0.0172(10) 0.0137(9) 0.0138(9) -0.0007(7) -0.0029(8) -0.0008(8)
N6 0.0189(11) 0.0140(9) 0.0194(10) -0.0008(8) -0.0033(8) 0.0002(8)
N7 0.0233(12) 0.0196(10) 0.0132(9) 0.0009(7) -0.0017(8) 0.0004(10)
N8 0.0249(11) 0.0262(10) 0.0156(10) 0.0037(8) -0.0017(9) 0.0001(11)
N9 0.0224(11) 0.0170(10) 0.0194(10) -0.0004(8) -0.0016(8) -0.0004(9)
N10 0.0247(12) 0.0173(10) 0.0266(12) -0.0019(9) -0.0069(9) 0.0010(10)
N11 0.0210(11) 0.0218(10) 0.0195(11) 0.0015(8) -0.0014(9) 0.0003(10)
N12 0.0238(11) 0.0234(11) 0.0210(11) 0.0053(9) -0.0042(9) -0.0028(10)
N13 0.061(2) 0.069(2) 0.060(2) -0.0095(18) -0.0202(16) 0.0111(19)
N14 0.046(2) 0.0586(19) 0.0471(17) -0.0102(14) -0.0132(13) 0.0123(15)
B1 0.0208(14) 0.0211(12) 0.0196(13) 0.0019(11) 0.0010(11) 0.0012(15)
B2 0.0174(15) 0.0182(12) 0.0138(12) -0.0015(10) -0.0006(10) 0.0007(11)
C1 0.0166(12) 0.0190(12) 0.0185(12) -0.0006(10) -0.0023(10) 0.0007(10)
C2 0.0202(13) 0.0260(13) 0.0189(12) -0.0024(10) 0.0009(10) -0.0004(12)
C3 0.0188(14) 0.0457(16) 0.0231(13) -0.0016(12) 0.0034(11) 0.0009(13)
C4 0.0181(13) 0.0180(11) 0.0155(11) 0.0036(8) 0.0055(9) -0.0005(10)
C5 0.0188(12) 0.0288(14) 0.0192(12) 0.0022(10) 0.0009(10) 0.0005(11)
C6 0.0289(14) 0.0351(15) 0.0265(14) 0.0059(12) -0.0066(11) 0.0046(13)
C7 0.0161(12) 0.0164(11) 0.0132(11) 0.0028(9) -0.0020(9) -0.0019(10)
C8 0.0203(12) 0.0188(12) 0.0201(12) -0.0009(10) -0.0016(10) 0.0003(11)
C9 0.0317(15) 0.0183(12) 0.0333(14) 0.0050(11) 0.0016(11) 0.0030(13)
C10 0.0196(13) 0.0203(12) 0.0179(12) 0.0002(10) 0.0032(10) 0.0039(11)
C11 0.0248(14) 0.0234(13) 0.0174(12) -0.0001(10) -0.0021(10) 0.0007(12)
C12 0.0322(15) 0.0297(15) 0.0183(13) 0.0047(11) -0.0006(11) -0.0020(13)
C13 0.0194(12) 0.0232(11) 0.0183(11) -0.0022(11) -0.0033(9) -0.0039(11)
C14 0.0232(14) 0.0205(12) 0.0277(14) -0.0064(11) -0.0078(11) -0.0008(11)
C15 0.0323(16) 0.0252(14) 0.059(2) -0.0072(14) -0.0132(15) 0.0057(14)
C16 0.0306(14) 0.0225(12) 0.0212(12) -0.0015(10) -0.0030(10) -0.0018(15)
C17 0.0284(14) 0.0222(13) 0.0223(13) 0.0053(10) -0.0024(10) -0.0054(11)
C18 0.0298(16) 0.0391(16) 0.0277(14) 0.0046(12) -0.0075(12) -0.0081(13)
C19 0.0326(17) 0.056(2) 0.0426(18) 0.0043(15) -0.0056(15) 0.0024(18)
C20 0.0311(16) 0.0445(17) 0.049(2) 0.0073(15) -0.0088(15) 0.0036(16)
C21 0.0398(19) 0.0338(15) 0.0265(15) -0.0065(12) 0.0007(13) 0.0002(15)
C22 0.0285(16) 0.0429(18) 0.0444(18) -0.0106(14) 0.0040(14) 0.0026(15)

loop_
_atom_type_symbol
_atom_type_description
_atom_type_scat_dispersion_real
_atom_type_scat_dispersion_imag
_atom_type_scat_source
C C 0.0181 0.0091 'International Tables Vol C Tables 4.2.6.8 and 6.1.1.4'
H H 0.0000 0.0000 'International Tables Vol C Tables 4.2.6.8 and 6.1.1.4'
B B 0.0090 0.0039 'International Tables Vol C Tables 4.2.6.8 and 6.1.1.4'
Bi Bi -4.0111 8.9310 'International Tables Vol C Tables 4.2.6.8 and 6.1.1.4'
Cl Cl 0.3639 0.7018 'International Tables Vol C Tables 4.2.6.8 and 6.1.1.4'
N N 0.0311 0.0180 'International Tables Vol C Tables 4.2.6.8 and 6.1.1.4'
S S 0.3331 0.5567 'International Tables Vol C Tables 4.2.6.8 and 6.1.1.4'

loop_
_geom_angle_atom_site_label_1
_geom_angle_atom_site_label_2
_geom_angle_atom_site_label_3
_geom_angle
Cl Bi1 S5 78.585(19)
Cl Bi1 S3 91.376(19)
S5 Bi1 S3 89.078(18)
Cl Bi1 S1 167.803(18)
S5 Bi1 S1 89.599(17)
S3 Bi1 S1 85.361(17)
Cl Bi1 S7 98.391(19)
S5 Bi1 S7 75.176(17)
S3 Bi1 S7 159.312(17)
S1 Bi1 S7 81.266(17)
Cl Bi1 S9 96.22(2)
S5 Bi1 S9 167.118(17)
S3 Bi1 S9 79.201(18)
S1 Bi1 S9 94.709(18)
S7 Bi1 S9 117.459(17)
C1 S1 Bi1 104.98(9)
C1 S2 C2 89.63(13)
C4 S3 Bi1 101.98(8)
C4 S4 C5 89.26(12)
C7 S5 Bi1 100.03(8)
C7 S6 C8 88.92(12)
C10 S7 Bi1 119.49(9)
C11 S8 C10 89.02(13)
C13 S9 Bi1 84.52(8)
C13 S10 C14 89.28(13)
C16 S12 C17 89.54(13)
C1 N1 N2 115.9(2)
C1 N1 B2 132.0(2)
N2 N1 B2 112.07(19)
C2 N2 N1 111.1(2)
C4 N3 N4 115.8(2)
C4 N3 B2 131.3(2)
N4 N3 B2 112.88(19)
C5 N4 N3 111.3(2)
C7 N5 N6 115.2(2)
C7 N5 B2 133.6(2)
N6 N5 B2 110.97(19)
C8 N6 N5 111.0(2)
C10 N7 N8 115.7(2)
C10 N7 B1 125.7(2)
N8 N7 B1 118.5(2)
C11 N8 N7 111.1(2)
C13 N9 N10 115.8(2)
C13 N9 B1 125.1(2)
N10 N9 B1 117.8(2)
C14 N10 N9 110.7(2)
C16 N11 N12 116.3(2)
C16 N11 B1 124.5(2)
N12 N11 B1 119.2(2)
C17 N12 N11 111.4(2)
N11 B1 N7 110.21(19)
N11 B1 N9 106.2(2)
N7 B1 N9 108.8(2)
N11 B1 H1 110.5
N7 B1 H1 110.5
N9 B1 H1 110.5
N5 B2 N1 109.68(19)
N5 B2 N3 112.5(2)
N1 B2 N3 111.7(2)
N5 B2 H2 107.6
N1 B2 H2 107.6
N3 B2 H2 107.6
N1 C1 S1 128.9(2)
N1 C1 S2 109.37(18)
S1 C1 S2 121.69(15)
N2 C2 C3 122.9(2)
N2 C2 S2 113.9(2)
C3 C2 S2 123.2(2)
C2 C3 H3A 109.5
C2 C3 H3B 109.5
H3A C3 H3B 109.5
C2 C3 H3C 109.5
H3A C3 H3C 109.5
H3B C3 H3C 109.5
N3 C4 S3 128.75(19)
N3 C4 S4 109.83(18)
S3 C4 S4 121.42(14)
N4 C5 C6 122.8(3)
N4 C5 S4 113.79(19)
C6 C5 S4 123.4(2)
C5 C6 H6A 109.5
C5 C6 H6B 109.5
H6A C6 H6B 109.5
C5 C6 H6C 109.5
H6A C6 H6C 109.5
H6B C6 H6C 109.5
N5 C7 S6 110.72(17)
N5 C7 S5 127.71(18)
S6 C7 S5 121.50(15)
N6 C8 C9 122.5(2)
N6 C8 S6 114.18(19)
C9 C8 S6 123.4(2)
C8 C9 H9A 109.5
C8 C9 H9B 109.5
H9A C9 H9B 109.5
C8 C9 H9C 109.5
H9A C9 H9C 109.5
H9B C9 H9C 109.5
N7 C10 S7 131.0(2)
N7 C10 S8 109.76(18)
S7 C10 S8 119.22(16)
N8 C11 C12 123.5(2)
N8 C11 S8 114.35(19)
C12 C11 S8 122.1(2)
C11 C12 H12A 109.5
C11 C12 H12B 109.5
H12A C12 H12B 109.5
C11 C12 H12C 109.5
H12A C12 H12C 109.5
H12B C12 H12C 109.5
N9 C13 S9 126.8(2)
N9 C13 S10 109.84(19)
S9 C13 S10 123.37(15)
N10 C14 C15 123.5(3)
N10 C14 S10 114.4(2)
C15 C14 S10 122.1(2)
C14 C15 H15A 109.5
C14 C15 H15B 109.5
H15A C15 H15B 109.5
C14 C15 H15C 109.5
H15A C15 H15C 109.5
H15B C15 H15C 109.5
N11 C16 S11 127.3(2)
N11 C16 S12 108.7(2)
S11 C16 S12 124.00(16)
N12 C17 C18 123.7(3)
N12 C17 S12 114.1(2)
C18 C17 S12 122.2(2)
C17 C18 H18A 109.5
C17 C18 H18B 109.5
H18A C18 H18B 109.5
C17 C18 H18C 109.5
H18A C18 H18C 109.5
H18B C18 H18C 109.5
C20 C19 H19A 109.5
C20 C19 H19B 109.5
H19A C19 H19B 109.5
C20 C19 H19C 109.5
H19A C19 H19C 109.5
H19B C19 H19C 109.5
N13 C20 C19 179.2(4)
N14 C21 C22 178.1(4)
C21 C22 H22A 109.5
C21 C22 H22B 109.5
H22A C22 H22B 109.5
C21 C22 H22C 109.5
H22A C22 H22C 109.5
H22B C22 H22C 109.5

loop_
_geom_bond_atom_site_label_1
_geom_bond_atom_site_label_2
_geom_bond_distance
Bi1 Cl 2.5859(6)
Bi1 S5 2.7167(6)
Bi1 S3 2.7493(6)
Bi1 S1 2.9052(6)
Bi1 S7 2.9065(6)
Bi1 S9 2.9778(7)
S1 C1 1.701(3)
S2 C1 1.725(3)
S2 C2 1.731(3)
S3 C4 1.710(3)
S4 C4 1.723(2)
S4 C5 1.730(3)
S5 C7 1.724(3)
S6 C7 1.709(2)
S6 C8 1.726(3)
S7 C10 1.694(3)
S8 C11 1.731(3)
S8 C10 1.730(3)
S9 C13 1.698(3)
S10 C13 1.720(3)
S10 C14 1.728(3)
S11 C16 1.668(3)
S12 C16 1.738(3)
S12 C17 1.739(3)
N1 C1 1.337(3)
N1 N2 1.386(3)
N1 B2 1.550(3)
N2 C2 1.289(3)
N3 C4 1.329(3)
N3 N4 1.378(3)
N3 B2 1.559(3)
N4 C5 1.292(4)
N5 C7 1.328(3)
N5 N6 1.379(3)
N5 B2 1.547(3)
N6 C8 1.290(3)
N7 C10 1.328(3)
N7 N8 1.388(3)
N7 B1 1.552(4)
N8 C11 1.282(4)
N9 C13 1.334(3)
N9 N10 1.385(3)
N9 B1 1.557(4)
N10 C14 1.292(4)
N11 C16 1.344(3)
N11 N12 1.386(3)
N11 B1 1.549(3)
N12 C17 1.283(4)
N13 C20 1.132(5)
N14 C21 1.137(5)
B1 H1 1.0000
B2 H2 1.0000
C2 C3 1.486(4)
C3 H3A 0.9800
C3 H3B 0.9800
C3 H3C 0.9800
C5 C6 1.484(4)
C6 H6A 0.9800
C6 H6B 0.9800
C6 H6C 0.9800
C8 C9 1.489(4)
C9 H9A 0.9800
C9 H9B 0.9800
C9 H9C 0.9800
C11 C12 1.484(4)
C12 H12A 0.9800
C12 H12B 0.9800
C12 H12C 0.9800
C14 C15 1.489(4)
C15 H15A 0.9800
C15 H15B 0.9800
C15 H15C 0.9800
C17 C18 1.493(4)
C18 H18A 0.9800
C18 H18B 0.9800
C18 H18C 0.9800
C19 C20 1.457(5)
C19 H19A 0.9800
C19 H19B 0.9800
C19 H19C 0.9800
C21 C22 1.446(5)
C22 H22A 0.9800
C22 H22B 0.9800
C22 H22C 0.9800
